data_4064048
loop_
_publ_author_name
'Schmidt, Sarah'
'Sch\"aper, Raphaela'
'Schulz, Stephan'
'Bl\"aser, Dieter'
'W\"olper, Christoph'

_publ_section_title
;
 Insertion Reactions of Heterocumulenes into Zn&#x2212;C Bonds: Synthesis
 and Structural Characterization of Multinuclear Zinc Amidate Complexes
;
_journal_issue 5
_journal_name_full Organometallics
_journal_page_first 1073
_journal_paper_doi 10.1021/om101107e
_journal_volume 30
_journal_year 2011
_chemical_formula_sum 'C24 H52 N4 O4 Zn4'
_chemical_formula_weight 722.18
_chemical_name_systematic
; 
 ? 
;
_space_group_IT_number 2
_symmetry_cell_setting triclinic
_symmetry_space_group_name_Hall '-P 1'
_symmetry_space_group_name_H-M 'P -1'
_atom_sites_solution_hydrogens geom
_atom_sites_solution_primary direct
_atom_sites_solution_secondary difmap
_audit_creation_method SHELXL-97
_cell_angle_alpha 74.605(2)
_cell_angle_beta 82.448(2)
_cell_angle_gamma 76.447(2)
_cell_formula_units_Z 2
_cell_length_a 11.3409(5)
_cell_length_b 11.8633(5)
_cell_length_c 13.2487(5)
_cell_measurement_reflns_used 9844
_cell_measurement_temperature 100(1)
_cell_measurement_theta_max 28.36
_cell_measurement_theta_min 2.70
_cell_volume 1666.11(12)
_computing_cell_refinement 'BRUKER D8 KAPPA APEX 2 Vers. 3.0-2009'
_computing_data_collection 'BRUKER D8 KAPPA APEX 2 Vers. 3.0-2009'
_computing_data_reduction 'BRUKER D8 KAPPA APEX 2 Vers. 3.0-2009'
_computing_molecular_graphics 'BRUKER AXS SHELXTL (c) 2008 / Vers. 2008/4'
_computing_publication_material 'BRUKER AXS SHELXTL (c) 2008 / Vers. 2008/4'
_computing_structure_refinement 'BRUKER AXS SHELXTL (c) 2008 / Vers. 2008/4'
_computing_structure_solution 'BRUKER D8 KAPPA APEX 2 Vers. 3.0-2009'
_diffrn_ambient_temperature 100(2)
_diffrn_detector_area_resol_mean 512
_diffrn_measured_fraction_theta_full 0.985
_diffrn_measured_fraction_theta_max 0.985
_diffrn_measurement_device_type
; 
 Bruker D8 KAPPA series II with APEX II area detector system
;
_diffrn_measurement_method
;
 Data collection strategy APEX 2/COSMO
;
_diffrn_radiation_monochromator graphite
_diffrn_radiation_source 'fine-focus sealed tube'
_diffrn_radiation_type MoK\a
_diffrn_radiation_wavelength 0.71073
_diffrn_reflns_av_R_equivalents 0.0225
_diffrn_reflns_av_sigmaI/netI 0.0221
_diffrn_reflns_limit_h_max 15
_diffrn_reflns_limit_h_min -15
_diffrn_reflns_limit_k_max 13
_diffrn_reflns_limit_k_min -15
_diffrn_reflns_limit_l_max 17
_diffrn_reflns_limit_l_min -17
_diffrn_reflns_number 22481
_diffrn_reflns_theta_full 28.37
_diffrn_reflns_theta_max 28.37
_diffrn_reflns_theta_min 1.60
_exptl_absorpt_coefficient_mu 2.876
_exptl_absorpt_correction_T_max 0.75
_exptl_absorpt_correction_T_min 0.52
_exptl_absorpt_correction_type multi-scan
_exptl_absorpt_process_details
; 
 BRUKER AXS SMART APEX 2 Vers. 3.0-2009
 R.H. Blessing, Acta Cryst. (1995) A51 33-38 
;
_exptl_crystal_colour colourless
_exptl_crystal_density_diffrn 1.440
_exptl_crystal_density_method 'not measured'
_exptl_crystal_description block
_exptl_crystal_F_000 752
_exptl_crystal_size_max 0.36
_exptl_crystal_size_mid 0.32
_exptl_crystal_size_min 0.25
_refine_diff_density_max 0.484
_refine_diff_density_min -0.454
_refine_diff_density_rms 0.068
_refine_ls_extinction_method none
_refine_ls_goodness_of_fit_ref 1.085
_refine_ls_hydrogen_treatment constr
_refine_ls_matrix_type full
_refine_ls_number_parameters 325
_refine_ls_number_reflns 8223
_refine_ls_number_restraints 0
_refine_ls_restrained_S_all 1.085
_refine_ls_R_factor_all 0.0224
_refine_ls_R_factor_gt 0.0197
_refine_ls_shift/su_max 0.002
_refine_ls_shift/su_mean 0.000
_refine_ls_structure_factor_coef Fsqd
_refine_ls_weighting_details 'calc w=1/[\s^2^(Fo^2^)+(0.0203P)^2^+0.8428P] where P=(Fo^2^+2Fc^2^)/3'
_refine_ls_weighting_scheme calc
_refine_ls_wR_factor_gt 0.0501
_refine_ls_wR_factor_ref 0.0515
_reflns_number_gt 7604
_reflns_number_total 8223
_reflns_threshold_expression >2sigma(I)
_cod_data_source_file om101107e_si_001.cif
_cod_data_source_block sar_309m
_cod_original_sg_symbol_H-M P-1
_cod_database_code 4064048

loop_
_symmetry_equiv_pos_as_xyz
'x, y, z'
'-x, -y, -z'

loop_
_atom_site_label
_atom_site_type_symbol
_atom_site_fract_x
_atom_site_fract_y
_atom_site_fract_z
_atom_site_U_iso_or_equiv
_atom_site_adp_type
_atom_site_occupancy
_atom_site_symmetry_multiplicity
_atom_site_calc_flag
_atom_site_refinement_flags
Zn1 Zn 0.762308(14) 0.239972(14) 0.067161(12) 0.01256(4) Uani 1 1 d .
Zn2 Zn 0.638561(14) 0.286226(14) 0.312500(12) 0.01391(4) Uani 1 1 d .
Zn3 Zn 0.760936(14) -0.010603(13) 0.358405(11) 0.01166(4) Uani 1 1 d .
Zn4 Zn 0.997202(14) 0.117525(13) 0.226665(12) 0.01135(4) Uani 1 1 d .
N1 N 0.97375(11) 0.29889(10) 0.18557(9) 0.0144(2) Uani 1 1 d .
O1 O 0.77161(9) 0.31566(9) 0.18781(8) 0.01428(19) Uani 1 1 d .
C1 C 0.86437(13) 0.36342(12) 0.18501(10) 0.0141(3) Uani 1 1 d .
C2 C 0.83308(15) 0.49513(13) 0.17981(14) 0.0250(3) Uani 1 1 d .
H2A H 0.8270 0.5407 0.1066 0.037 Uiso 1 1 d R
H2B H 0.8970 0.5158 0.2103 0.037 Uiso 1 1 d R
H2C H 0.7552 0.5145 0.2197 0.037 Uiso 1 1 d R
C3 C 1.07911(13) 0.35684(13) 0.17047(12) 0.0194(3) Uani 1 1 d .
H3 H 1.0523 0.4433 0.1356 0.023 Uiso 1 1 d R
C4 C 1.12634(18) 0.34723(19) 0.27459(14) 0.0355(4) Uani 1 1 d .
H4A H 1.0625 0.3879 0.3179 0.053 Uiso 1 1 d R
H4B H 1.1972 0.3843 0.2629 0.053 Uiso 1 1 d R
H4C H 1.1501 0.2628 0.3107 0.053 Uiso 1 1 d R
C5 C 1.17672(16) 0.29926(16) 0.09879(15) 0.0319(4) Uani 1 1 d .
H5A H 1.2034 0.2143 0.1322 0.048 Uiso 1 1 d R
H5B H 1.2462 0.3383 0.0860 0.048 Uiso 1 1 d R
H5C H 1.1432 0.3078 0.0319 0.048 Uiso 1 1 d R
C6 C 0.83485(15) 0.32392(15) -0.06765(12) 0.0239(3) Uani 1 1 d .
H6A H 0.8457 0.2752 -0.1188 0.036 Uiso 1 1 d R
H6B H 0.9139 0.3371 -0.0569 0.036 Uiso 1 1 d R
H6C H 0.7806 0.4010 -0.0941 0.036 Uiso 1 1 d R
N11 N 0.74817(11) 0.23749(10) 0.43222(9) 0.0142(2) Uani 1 1 d .
O11 O 0.87480(8) 0.10143(8) 0.35702(7) 0.01183(18) Uani 1 1 d .
C11 C 0.85406(12) 0.16836(12) 0.42389(10) 0.0125(2) Uani 1 1 d .
C12 C 0.95876(13) 0.15842(13) 0.48663(11) 0.0172(3) Uani 1 1 d .
H12A H 0.9597 0.2372 0.4963 0.026 Uiso 1 1 d R
H12B H 1.0352 0.1283 0.4493 0.026 Uiso 1 1 d R
H12C H 0.9498 0.1031 0.5553 0.026 Uiso 1 1 d R
C13 C 0.71817(14) 0.29946(13) 0.51841(11) 0.0190(3) Uani 1 1 d .
H13 H 0.7807 0.2633 0.5711 0.023 Uiso 1 1 d R
C14 C 0.59451(16) 0.28077(17) 0.57148(13) 0.0289(4) Uani 1 1 d .
H14A H 0.5320 0.3198 0.5215 0.043 Uiso 1 1 d R
H14B H 0.5761 0.3150 0.6329 0.043 Uiso 1 1 d R
H14C H 0.5958 0.1950 0.5937 0.043 Uiso 1 1 d R
C15 C 0.71985(19) 0.43119(15) 0.47656(14) 0.0320(4) Uani 1 1 d .
H15A H 0.8013 0.4403 0.4452 0.048 Uiso 1 1 d R
H15B H 0.6982 0.4716 0.5341 0.048 Uiso 1 1 d R
H15C H 0.6607 0.4667 0.4231 0.048 Uiso 1 1 d R
C16 C 0.48138(15) 0.40032(15) 0.29209(14) 0.0266(3) Uani 1 1 d .
H16A H 0.4189 0.3686 0.3425 0.040 Uiso 1 1 d R
H16B H 0.4588 0.4120 0.2205 0.040 Uiso 1 1 d R
H16C H 0.4882 0.4769 0.3030 0.040 Uiso 1 1 d R
N21 N 0.83537(11) -0.08914(10) 0.23949(9) 0.0131(2) Uani 1 1 d .
O21 O 0.87889(8) 0.08329(8) 0.13802(7) 0.01230(18) Uani 1 1 d .
C21 C 0.86105(12) -0.02363(12) 0.14777(10) 0.0125(2) Uani 1 1 d .
C22 C 0.87183(14) -0.06275(13) 0.04670(11) 0.0173(3) Uani 1 1 d .
H22A H 0.8663 0.0072 -0.0131 0.026 Uiso 1 1 d R
H22B H 0.8057 -0.1033 0.0474 0.026 Uiso 1 1 d R
H22C H 0.9502 -0.1177 0.0404 0.026 Uiso 1 1 d R
C23 C 0.82725(13) -0.21430(12) 0.25184(11) 0.0164(3) Uani 1 1 d .
H23 H 0.8608 -0.2387 0.1854 0.020 Uiso 1 1 d R
C24 C 0.69539(15) -0.22602(14) 0.27264(14) 0.0260(3) Uani 1 1 d .
H24A H 0.6618 -0.2020 0.3376 0.039 Uiso 1 1 d R
H24B H 0.6902 -0.3090 0.2800 0.039 Uiso 1 1 d R
H24C H 0.6489 -0.1742 0.2140 0.039 Uiso 1 1 d R
C25 C 0.90362(16) -0.29272(14) 0.34083(13) 0.0248(3) Uani 1 1 d .
H25A H 0.9888 -0.2863 0.3229 0.037 Uiso 1 1 d R
H25B H 0.8972 -0.3760 0.3515 0.037 Uiso 1 1 d R
H25C H 0.8743 -0.2662 0.4054 0.037 Uiso 1 1 d R
C26 C 0.69346(15) -0.08123(14) 0.49952(11) 0.0215(3) Uani 1 1 d .
H26A H 0.6052 -0.0704 0.4989 0.032 Uiso 1 1 d R
H26B H 0.7115 -0.0416 0.5501 0.032 Uiso 1 1 d R
H26C H 0.7300 -0.1666 0.5197 0.032 Uiso 1 1 d R
N31 N 0.60117(10) 0.18849(11) 0.10330(9) 0.0139(2) Uani 1 1 d .
O31 O 0.63903(9) 0.13015(8) 0.27355(7) 0.01345(19) Uani 1 1 d .
C31 C 0.57222(12) 0.13512(12) 0.19888(11) 0.0132(2) Uani 1 1 d .
C32 C 0.46346(14) 0.07801(15) 0.23465(12) 0.0210(3) Uani 1 1 d .
H32A H 0.3940 0.1369 0.2540 0.032 Uiso 1 1 d R
H32B H 0.4825 0.0106 0.2956 0.032 Uiso 1 1 d R
H32C H 0.4432 0.0494 0.1774 0.032 Uiso 1 1 d R
C33 C 0.52121(13) 0.20853(14) 0.01821(11) 0.0183(3) Uani 1 1 d .
H33 H 0.4441 0.1819 0.0489 0.022 Uiso 1 1 d R
C34 C 0.49103(15) 0.34134(16) -0.03361(13) 0.0285(4) Uani 1 1 d .
H34A H 0.4536 0.3855 0.0194 0.043 Uiso 1 1 d R
H34B H 0.4343 0.3562 -0.0878 0.043 Uiso 1 1 d R
H34C H 0.5657 0.3679 -0.0657 0.043 Uiso 1 1 d R
C35 C 0.58372(17) 0.13675(19) -0.06042(14) 0.0333(4) Uani 1 1 d .
H35A H 0.6629 0.1571 -0.0863 0.050 Uiso 1 1 d R
H35B H 0.5326 0.1553 -0.1194 0.050 Uiso 1 1 d R
H35C H 0.5954 0.0514 -0.0263 0.050 Uiso 1 1 d R
C36 C 1.14977(13) -0.00520(13) 0.24294(11) 0.0180(3) Uani 1 1 d .
H36A H 1.2067 0.0137 0.1817 0.027 Uiso 1 1 d R
H36B H 1.1322 -0.0837 0.2488 0.027 Uiso 1 1 d R
H36C H 1.1861 -0.0063 0.3065 0.027 Uiso 1 1 d R

loop_
_atom_site_aniso_label
_atom_site_aniso_U_11
_atom_site_aniso_U_22
_atom_site_aniso_U_33
_atom_site_aniso_U_23
_atom_site_aniso_U_13
_atom_site_aniso_U_12
Zn1 0.01175(8) 0.01342(8) 0.01194(7) -0.00147(6) -0.00118(6) -0.00321(6)
Zn2 0.01167(8) 0.01362(8) 0.01632(8) -0.00638(6) -0.00146(6) 0.00097(6)
Zn3 0.01327(8) 0.01124(7) 0.01043(7) -0.00297(5) 0.00058(6) -0.00290(6)
Zn4 0.00967(7) 0.01093(7) 0.01271(7) -0.00280(5) -0.00018(5) -0.00116(6)
N1 0.0132(5) 0.0128(5) 0.0168(5) -0.0014(4) -0.0012(4) -0.0044(4)
O1 0.0129(5) 0.0139(5) 0.0164(5) -0.0047(4) -0.0013(4) -0.0024(4)
C1 0.0169(7) 0.0120(6) 0.0135(6) -0.0021(5) -0.0032(5) -0.0030(5)
C2 0.0244(8) 0.0120(7) 0.0386(9) -0.0066(6) -0.0076(7) -0.0007(6)
C3 0.0165(7) 0.0165(7) 0.0249(7) 0.0003(6) -0.0025(6) -0.0083(5)
C4 0.0324(9) 0.0483(11) 0.0313(9) -0.0015(8) -0.0096(7) -0.0249(9)
C5 0.0221(8) 0.0293(9) 0.0423(10) -0.0053(7) 0.0106(7) -0.0126(7)
C6 0.0236(8) 0.0248(8) 0.0194(7) 0.0030(6) 0.0001(6) -0.0076(6)
N11 0.0150(6) 0.0139(5) 0.0144(5) -0.0065(4) -0.0004(4) -0.0013(4)
O11 0.0124(4) 0.0114(4) 0.0126(4) -0.0050(3) 0.0006(3) -0.0027(3)
C11 0.0148(6) 0.0115(6) 0.0113(6) -0.0022(5) 0.0003(5) -0.0041(5)
C12 0.0180(7) 0.0194(7) 0.0155(6) -0.0048(5) -0.0043(5) -0.0040(5)
C13 0.0224(7) 0.0197(7) 0.0165(6) -0.0101(5) 0.0002(5) -0.0018(6)
C14 0.0261(8) 0.0354(9) 0.0251(8) -0.0150(7) 0.0093(7) -0.0035(7)
C15 0.0471(11) 0.0212(8) 0.0313(9) -0.0157(7) 0.0049(8) -0.0080(7)
C16 0.0197(8) 0.0268(8) 0.0303(8) -0.0103(7) -0.0034(6) 0.0057(6)
N21 0.0154(5) 0.0095(5) 0.0150(5) -0.0050(4) -0.0006(4) -0.0016(4)
O21 0.0119(4) 0.0116(4) 0.0133(4) -0.0031(3) -0.0004(3) -0.0025(4)
C21 0.0094(6) 0.0140(6) 0.0145(6) -0.0062(5) -0.0004(5) -0.0005(5)
C22 0.0197(7) 0.0196(7) 0.0148(6) -0.0088(5) 0.0011(5) -0.0044(6)
C23 0.0204(7) 0.0113(6) 0.0186(6) -0.0053(5) -0.0011(5) -0.0039(5)
C24 0.0229(8) 0.0194(7) 0.0401(9) -0.0113(7) -0.0020(7) -0.0090(6)
C25 0.0323(9) 0.0141(7) 0.0276(8) -0.0026(6) -0.0086(7) -0.0036(6)
C26 0.0223(7) 0.0249(8) 0.0151(6) -0.0017(6) 0.0028(6) -0.0067(6)
N31 0.0111(5) 0.0166(5) 0.0142(5) -0.0045(4) -0.0020(4) -0.0020(4)
O31 0.0136(5) 0.0137(4) 0.0137(4) -0.0043(4) -0.0026(4) -0.0021(4)
C31 0.0106(6) 0.0125(6) 0.0168(6) -0.0066(5) 0.0000(5) 0.0001(5)
C32 0.0154(7) 0.0320(8) 0.0183(7) -0.0056(6) 0.0010(5) -0.0119(6)
C33 0.0124(6) 0.0261(7) 0.0166(6) -0.0051(6) -0.0041(5) -0.0029(6)
C34 0.0183(7) 0.0330(9) 0.0270(8) 0.0060(7) -0.0095(6) -0.0019(7)
C35 0.0254(9) 0.0519(11) 0.0285(9) -0.0235(8) -0.0092(7) 0.0001(8)
C36 0.0143(6) 0.0193(7) 0.0178(6) -0.0041(5) -0.0009(5) 0.0008(5)

loop_
_atom_type_symbol
_atom_type_description
_atom_type_scat_dispersion_real
_atom_type_scat_dispersion_imag
_atom_type_scat_source
C C 0.0033 0.0016 'International Tables Vol C Tables 4.2.6.8 and 6.1.1.4'
H H 0.0000 0.0000 'International Tables Vol C Tables 4.2.6.8 and 6.1.1.4'
N N 0.0061 0.0033 'International Tables Vol C Tables 4.2.6.8 and 6.1.1.4'
O O 0.0106 0.0060 'International Tables Vol C Tables 4.2.6.8 and 6.1.1.4'
Zn Zn 0.2839 1.4301 'International Tables Vol C Tables 4.2.6.8 and 6.1.1.4'

loop_
_geom_angle_atom_site_label_1
_geom_angle_atom_site_label_2
_geom_angle_atom_site_label_3
_geom_angle
C6 Zn1 N31 130.87(6)
C6 Zn1 O1 112.13(6)
N31 Zn1 O1 102.49(4)
C6 Zn1 O21 112.41(6)
N31 Zn1 O21 100.35(4)
O1 Zn1 O21 90.95(4)
C16 Zn2 N11 130.64(6)
C16 Zn2 O31 112.31(6)
N11 Zn2 O31 104.90(4)
C16 Zn2 O1 114.59(6)
N11 Zn2 O1 98.17(4)
O31 Zn2 O1 87.07(4)
C26 Zn3 N21 129.73(6)
C26 Zn3 O11 114.00(6)
N21 Zn3 O11 103.29(4)
C26 Zn3 O31 113.38(5)
N21 Zn3 O31 97.90(4)
O11 Zn3 O31 90.85(4)
C36 Zn4 N1 129.21(6)
C36 Zn4 O11 114.29(5)
N1 Zn4 O11 98.44(4)
C36 Zn4 O21 112.52(5)
N1 Zn4 O21 103.81(4)
O11 Zn4 O21 91.52(4)
C1 N1 C3 119.72(12)
C1 N1 Zn4 119.08(10)
C3 N1 Zn4 120.69(9)
C1 O1 Zn1 117.87(9)
C1 O1 Zn2 127.08(9)
Zn1 O1 Zn2 114.54(5)
N1 C1 O1 120.35(12)
N1 C1 C2 124.85(13)
O1 C1 C2 114.79(12)
N1 C3 C4 110.97(12)
N1 C3 C5 108.54(13)
C4 C3 C5 111.52(15)
C11 N11 C13 119.74(12)
C11 N11 Zn2 119.60(9)
C13 N11 Zn2 119.52(9)
C11 O11 Zn3 120.54(8)
C11 O11 Zn4 125.42(8)
Zn3 O11 Zn4 113.06(4)
N11 C11 O11 119.64(12)
N11 C11 C12 124.63(12)
O11 C11 C12 115.74(12)
N11 C13 C15 110.38(12)
N11 C13 C14 108.70(13)
C15 C13 C14 111.60(14)
C21 N21 C23 120.35(11)
C21 N21 Zn3 119.79(9)
C23 N21 Zn3 117.73(9)
C21 O21 Zn4 122.47(8)
C21 O21 Zn1 124.25(8)
Zn4 O21 Zn1 111.19(4)
N21 C21 O21 120.38(12)
N21 C21 C22 124.03(12)
O21 C21 C22 115.59(12)
N21 C23 C24 109.95(12)
N21 C23 C25 108.54(12)
C24 C23 C25 111.75(13)
C31 N31 C33 121.49(12)
C31 N31 Zn1 119.84(10)
C33 N31 Zn1 118.62(9)
C31 O31 Zn2 118.01(8)
C31 O31 Zn3 131.14(8)
Zn2 O31 Zn3 110.70(4)
N31 C31 O31 119.48(12)
N31 C31 C32 125.61(13)
O31 C31 C32 114.89(12)
N31 C33 C34 108.83(13)
N31 C33 C35 109.77(12)
C34 C33 C35 111.27(14)

loop_
_geom_bond_atom_site_label_1
_geom_bond_atom_site_label_2
_geom_bond_distance
Zn1 C6 1.9778(15)
Zn1 N31 2.0198(12)
Zn1 O1 2.0551(10)
Zn1 O21 2.0815(9)
Zn2 C16 1.9709(16)
Zn2 N11 2.0224(12)
Zn2 O31 2.0485(10)
Zn2 O1 2.1007(10)
Zn3 C26 1.9687(14)
Zn3 N21 2.0308(11)
Zn3 O11 2.0541(9)
Zn3 O31 2.0720(10)
Zn4 C36 1.9775(14)
Zn4 N1 2.0357(12)
Zn4 O11 2.0652(9)
Zn4 O21 2.0658(10)
N1 C1 1.2958(18)
N1 C3 1.4798(18)
O1 C1 1.2989(17)
C1 C2 1.5038(19)
C3 C4 1.512(2)
C3 C5 1.519(2)
N11 C11 1.2956(18)
N11 C13 1.4786(17)
O11 C11 1.3046(16)
C11 C12 1.5022(19)
C13 C15 1.517(2)
C13 C14 1.521(2)
N21 C21 1.2950(17)
N21 C23 1.4733(17)
O21 C21 1.3011(16)
C21 C22 1.5112(18)
C23 C24 1.517(2)
C23 C25 1.521(2)
N31 C31 1.2940(18)
N31 C33 1.4748(18)
O31 C31 1.3044(17)
C31 C32 1.5075(19)
C33 C34 1.518(2)
C33 C35 1.519(2)

loop_
_geom_torsion_atom_site_label_1
_geom_torsion_atom_site_label_2
_geom_torsion_atom_site_label_3
_geom_torsion_atom_site_label_4
_geom_torsion
C36 Zn4 N1 C1 -176.29(10)
O11 Zn4 N1 C1 -45.16(11)
O21 Zn4 N1 C1 48.51(11)
C36 Zn4 N1 C3 -4.51(13)
O11 Zn4 N1 C3 126.62(10)
O21 Zn4 N1 C3 -139.71(10)
C6 Zn1 O1 C1 -32.52(11)
N31 Zn1 O1 C1 -176.97(9)
O21 Zn1 O1 C1 82.21(9)
C6 Zn1 O1 Zn2 155.03(6)
N31 Zn1 O1 Zn2 10.57(6)
O21 Zn1 O1 Zn2 -90.25(5)
C16 Zn2 O1 C1 103.76(12)
N11 Zn2 O1 C1 -38.36(11)
O31 Zn2 O1 C1 -143.00(11)
C16 Zn2 O1 Zn1 -84.61(7)
N11 Zn2 O1 Zn1 133.27(5)
O31 Zn2 O1 Zn1 28.63(5)
C3 N1 C1 O1 173.22(12)
Zn4 N1 C1 O1 -14.92(17)
C3 N1 C1 C2 -5.9(2)
Zn4 N1 C1 C2 165.93(11)
Zn1 O1 C1 N1 -60.70(15)
Zn2 O1 C1 N1 110.68(13)
Zn1 O1 C1 C2 118.53(12)
Zn2 O1 C1 C2 -70.08(15)
C1 N1 C3 C4 98.33(17)
Zn4 N1 C3 C4 -73.40(16)
C1 N1 C3 C5 -138.79(14)
Zn4 N1 C3 C5 49.48(15)
C16 Zn2 N11 C11 -173.40(11)
O31 Zn2 N11 C11 48.36(11)
O1 Zn2 N11 C11 -40.77(11)
C16 Zn2 N11 C13 -5.65(14)
O31 Zn2 N11 C13 -143.89(10)
O1 Zn2 N11 C13 126.98(10)
C26 Zn3 O11 C11 -34.96(11)
N21 Zn3 O11 C11 179.53(9)
O31 Zn3 O11 C11 81.21(10)
C26 Zn3 O11 Zn4 155.77(6)
N21 Zn3 O11 Zn4 10.26(6)
O31 Zn3 O11 Zn4 -88.06(5)
C36 Zn4 O11 C11 103.79(11)
N1 Zn4 O11 C11 -36.39(11)
O21 Zn4 O11 C11 -140.59(10)
C36 Zn4 O11 Zn3 -87.55(7)
N1 Zn4 O11 Zn3 132.26(5)
O21 Zn4 O11 Zn3 28.06(5)
C13 N11 C11 O11 170.79(12)
Zn2 N11 C11 O11 -21.48(17)
C13 N11 C11 C12 -9.3(2)
Zn2 N11 C11 C12 158.40(10)
Zn3 O11 C11 N11 -52.93(15)
Zn4 O11 C11 N11 114.93(12)
Zn3 O11 C11 C12 127.18(10)
Zn4 O11 C11 C12 -64.96(14)
C11 N11 C13 C15 105.77(16)
Zn2 N11 C13 C15 -61.96(16)
C11 N11 C13 C14 -131.52(14)
Zn2 N11 C13 C14 60.74(15)
C26 Zn3 N21 C21 171.54(11)
O11 Zn3 N21 C21 -50.74(11)
O31 Zn3 N21 C21 42.02(11)
C26 Zn3 N21 C23 8.08(13)
O11 Zn3 N21 C23 145.80(9)
O31 Zn3 N21 C23 -121.44(10)
C36 Zn4 O21 C21 41.17(11)
N1 Zn4 O21 C21 -175.06(9)
O11 Zn4 O21 C21 -75.99(10)
C36 Zn4 O21 Zn1 -154.63(5)
N1 Zn4 O21 Zn1 -10.87(6)
O11 Zn4 O21 Zn1 88.20(5)
C6 Zn1 O21 C21 -110.95(11)
N31 Zn1 O21 C21 31.69(10)
O1 Zn1 O21 C21 134.57(10)
C6 Zn1 O21 Zn4 85.19(7)
N31 Zn1 O21 Zn4 -132.17(5)
O1 Zn1 O21 Zn4 -29.29(5)
C23 N21 C21 O21 -173.87(12)
Zn3 N21 C21 O21 23.11(17)
C23 N21 C21 C22 6.5(2)
Zn3 N21 C21 C22 -156.55(10)
Zn4 O21 C21 N21 50.72(16)
Zn1 O21 C21 N21 -111.39(13)
Zn4 O21 C21 C22 -129.59(10)
Zn1 O21 C21 C22 68.30(14)
C21 N21 C23 C24 -107.19(15)
Zn3 N21 C23 C24 56.18(14)
C21 N21 C23 C25 130.30(14)
Zn3 N21 C23 C25 -66.34(14)
C6 Zn1 N31 C31 -179.16(11)
O1 Zn1 N31 C31 -44.58(11)
O21 Zn1 N31 C31 48.73(11)
C6 Zn1 N31 C33 3.37(14)
O1 Zn1 N31 C33 137.96(10)
O21 Zn1 N31 C33 -128.74(10)
C16 Zn2 O31 C31 31.50(11)
N11 Zn2 O31 C31 178.39(9)
O1 Zn2 O31 C31 -83.93(9)
C16 Zn2 O31 Zn3 -152.45(6)
N11 Zn2 O31 Zn3 -5.56(6)
O1 Zn2 O31 Zn3 92.13(5)
C26 Zn3 O31 C31 -101.31(12)
N21 Zn3 O31 C31 38.43(12)
O11 Zn3 O31 C31 141.97(11)
C26 Zn3 O31 Zn2 83.31(7)
N21 Zn3 O31 Zn2 -136.95(5)
O11 Zn3 O31 Zn2 -33.40(5)
C33 N31 C31 O31 -172.94(12)
Zn1 N31 C31 O31 9.67(17)
C33 N31 C31 C32 5.7(2)
Zn1 N31 C31 C32 -171.72(11)
Zn2 O31 C31 N31 68.13(14)
Zn3 O31 C31 N31 -106.97(14)
Zn2 O31 C31 C32 -110.63(12)
Zn3 O31 C31 C32 74.27(15)
C31 N31 C33 C34 123.53(14)
Zn1 N31 C33 C34 -59.05(14)
C31 N31 C33 C35 -114.47(16)
Zn1 N31 C33 C35 62.95(15)
